data_4514862
loop_
_publ_author_name
'Wu, Xiao'
'Chen, Chentuo'
'Guo, Ziyang'
'North, Michael'
'Whitwood, Adrian C.'

_publ_section_title
;
 Metal- and Halide-Free Catalyst for the Synthesis of Cyclic Carbonates
 from Epoxides and Carbon Dioxide
;
_journal_issue 3
_journal_name_full 'ACS Catalysis'
_journal_page_first 1895
_journal_paper_doi 10.1021/acscatal.8b04387
_journal_volume 9
_journal_year 2019
_chemical_formula_moiety 'C28 H32 N2 O2'
_chemical_formula_sum 'C28 H32 N2 O2'
_chemical_formula_weight 428.55
_space_group_crystal_system monoclinic
_space_group_IT_number 14
_space_group_name_Hall '-P 2ybc'
_space_group_name_H-M_alt 'P 1 21/c 1'
_symmetry_space_group_name_Hall '-P 2ybc'
_symmetry_space_group_name_H-M 'P 1 21/c 1'
_atom_sites_solution_hydrogens difmap
_atom_sites_solution_primary dual
_audit_creation_date 2018-11-29
_audit_creation_method
;
Olex2 1.2
(compiled 2018.05.29 svn.r3508 for OlexSys, GUI svn.r5506)
;
_cell_angle_alpha 90
_cell_angle_beta 99.738(3)
_cell_angle_gamma 90
_cell_formula_units_Z 4
_cell_length_a 13.9690(5)
_cell_length_b 27.1371(7)
_cell_length_c 6.25424(18)
_cell_measurement_reflns_used 3230
_cell_measurement_temperature 110.05(10)
_cell_measurement_theta_max 70.7990
_cell_measurement_theta_min 4.5590
_cell_volume 2336.69(12)
_computing_cell_refinement 'CrysAlisPro 1.171.39.46 (Rigaku OD, 2018)'
_computing_data_collection 'CrysAlisPro 1.171.39.46 (Rigaku OD, 2018)'
_computing_data_reduction 'CrysAlisPro 1.171.39.46 (Rigaku OD, 2018)'
_computing_molecular_graphics 'Olex2 (Dolomanov et al., 2009)'
_computing_publication_material 'Olex2 (Dolomanov et al., 2009)'
_computing_structure_refinement 'ShelXL (Sheldrick, 2015)'
_computing_structure_solution 'ShelXT (Sheldrick, 2015)'
_diffrn_ambient_environment N~2~
_diffrn_ambient_temperature 110.05(10)
_diffrn_detector 'CCD plate'
_diffrn_detector_area_resol_mean 16.1450
_diffrn_detector_type Eos
_diffrn_measured_fraction_theta_full 0.999
_diffrn_measured_fraction_theta_max 0.999
_diffrn_measurement_details
;
List of Runs (angles in degrees, time in seconds):

  # Type    Start    End  Width  t~exp~   \w     \q     \k     \f   Frames
--------------------------------------------------------------------------
  1  \w      8.00  34.00   1.00    4.50    --    0.00  37.00 -60.00   26
  2  \w    -56.00 -10.00   1.00    4.50    --    0.00 -57.00 -30.00   46
  3  \w     34.00  68.00   1.00    4.50    --    0.00  57.00  90.00   34
  4  \w     30.00  56.00   1.00   18.00    --   54.00  77.00   0.00   26
  5  \w     34.00  75.00   1.00   18.00    --   54.00 -57.00-120.00   41
  6  \w     95.00 122.00   1.00   18.00    --   54.00  77.00   0.00   27
  7  \w     23.00  99.00   1.00   18.00    --   54.00-125.00-120.00   76
  8  \w     39.00 122.00   1.00   18.00    --   54.00  57.00 -90.00   83
  9  \w      5.00  52.00   1.00   18.00    --   54.00 -99.00 150.00   47
 10  \w     37.00  91.00   1.00   18.00    --  108.00 -37.00  30.00   54
 11  \w    108.00 176.00   1.00   18.00    --  108.00  63.00 -60.00   68
 12  \w     42.00 113.00   1.00   18.00    --  108.00-111.00  30.00   71
 13  \w    108.00 159.00   1.00   18.00    --  108.00 111.00 150.00   51
 14  \w     86.00 138.00   1.00   18.00    --  108.00  63.00-180.00   52
 15  \w     95.00 120.00   1.00   18.00    --  108.00 -37.00  30.00   25
 16  \w     58.00 142.00   1.00   18.00    --  108.00 -25.00 120.00   84
 17  \w    103.00 171.00   1.00   18.00    --  108.00 111.00-180.00   68
 18  \w    136.00 173.00   1.00   18.00    --  108.00  37.00 150.00   37
;
_diffrn_measurement_device 'four-circle diffractometer'
_diffrn_measurement_device_type 'SuperNova, Dual, Cu at home/near, Eos'
_diffrn_measurement_method '\w scans'
_diffrn_orient_matrix_type 'CrysAlisPro convention (1999,Acta A55,543-557)'
_diffrn_orient_matrix_UB_11 -0.0139341000
_diffrn_orient_matrix_UB_12 -0.0327030000
_diffrn_orient_matrix_UB_13 0.1937975000
_diffrn_orient_matrix_UB_21 -0.1107641000
_diffrn_orient_matrix_UB_22 0.0073251000
_diffrn_orient_matrix_UB_23 -0.0566681000
_diffrn_orient_matrix_UB_31 -0.0077030000
_diffrn_orient_matrix_UB_32 -0.0458501000
_diffrn_orient_matrix_UB_33 -0.1470455000
_diffrn_radiation_monochromator mirror
_diffrn_radiation_probe x-ray
_diffrn_radiation_type CuK\a
_diffrn_radiation_wavelength 1.54184
_diffrn_reflns_av_R_equivalents 0.0211
_diffrn_reflns_av_unetI/netI 0.0302
_diffrn_reflns_Laue_measured_fraction_full 0.999
_diffrn_reflns_Laue_measured_fraction_max 0.999
_diffrn_reflns_limit_h_max 16
_diffrn_reflns_limit_h_min -16
_diffrn_reflns_limit_k_max 26
_diffrn_reflns_limit_k_min -32
_diffrn_reflns_limit_l_max 7
_diffrn_reflns_limit_l_min -7
_diffrn_reflns_number 8721
_diffrn_reflns_point_group_measured_fraction_full 0.999
_diffrn_reflns_point_group_measured_fraction_max 0.999
_diffrn_reflns_theta_full 67.071
_diffrn_reflns_theta_max 67.071
_diffrn_reflns_theta_min 3.600
_diffrn_source 'micro-focus sealed X-ray tube'
_diffrn_source_type 'SuperNova (Cu) X-ray Source'
_exptl_absorpt_coefficient_mu 0.598
_exptl_absorpt_correction_T_max 1.000
_exptl_absorpt_correction_T_min 0.890
_exptl_absorpt_correction_type gaussian
_exptl_absorpt_process_details
;
CrysAlisPro 1.171.39.46 (Rigaku Oxford Diffraction, 2018)
Numerical absorption correction based on gaussian integration over
            a multifaceted crystal model
Empirical absorption correction using spherical harmonics,
 implemented in SCALE3 ABSPACK scaling algorithm.
;
_exptl_crystal_colour 'clear orange'
_exptl_crystal_colour_lustre clear
_exptl_crystal_colour_primary orange
_exptl_crystal_density_diffrn 1.218
_exptl_crystal_description plate
_exptl_crystal_F_000 920
_exptl_crystal_recrystallization_method 'Evaporation of ethanol'
_exptl_crystal_size_max 0.147
_exptl_crystal_size_mid 0.106
_exptl_crystal_size_min 0.031
_refine_diff_density_max 0.232
_refine_diff_density_min -0.183
_refine_diff_density_rms 0.038
_refine_ls_extinction_coef 0.00043(15)
_refine_ls_extinction_expression Fc^*^=kFc[1+0.001xFc^2^\l^3^/sin(2\q)]^-1/4^
_refine_ls_extinction_method 'SHELXL-2018/3 (Sheldrick 2018)'
_refine_ls_goodness_of_fit_ref 1.026
_refine_ls_hydrogen_treatment refall
_refine_ls_matrix_type full
_refine_ls_number_parameters 418
_refine_ls_number_reflns 4186
_refine_ls_number_restraints 0
_refine_ls_restrained_S_all 1.026
_refine_ls_R_factor_all 0.0504
_refine_ls_R_factor_gt 0.0388
_refine_ls_shift/su_max 0.000
_refine_ls_shift/su_mean 0.000
_refine_ls_structure_factor_coef Fsqd
_refine_ls_weighting_details 'w=1/[\s^2^(Fo^2^)+(0.0491P)^2^+0.6459P] where P=(Fo^2^+2Fc^2^)/3'
_refine_ls_weighting_scheme calc
_refine_ls_wR_factor_gt 0.0942
_refine_ls_wR_factor_ref 0.1024
_reflns_Friedel_coverage 0.000
_reflns_number_gt 3445
_reflns_number_total 4186
_reflns_threshold_expression 'I > 2\s(I)'
_cod_data_source_file cs8b04387_si_002.cif
_cod_data_source_block mn1802
_cod_original_cell_volume 2336.68(12)
_cod_database_code 4514862
_shelx_shelxl_version_number 2018/3
_chemical_oxdiff_formula 'C28 H32 N2 O2'
_chemical_oxdiff_usercomment 'Xiao Wu Butyl-salophen ligand'
_shelx_space_group_comment
;
The symmetry employed for this shelxl refinement is uniquely defined
by the following loop, which should always be used as a source of
symmetry information in preference to the above space-group names.
They are only intended as comments.
;
_reflns_odcompleteness_completeness 99.88
_reflns_odcompleteness_iscentric 1
_reflns_odcompleteness_theta 66.97
_olex2_refinement_description
;
;
_olex2_date_sample_data_collection 2018-11-28
_olex2_date_sample_submission 2018-11-28
_olex2_exptl_crystal_mounting_method 'oil on 200 micrometer micromount'
_olex2_submission_original_sample_id 'Butyl-salophen ligand'
_olex2_submission_special_instructions 'No special instructions were received'
_oxdiff_exptl_absorpt_empirical_details
;
Empirical correction (ABSPACK) includes:
- Absorption correction using spherical harmonics
- Frame scaling
;
_oxdiff_exptl_absorpt_empirical_full_max 1.874
_oxdiff_exptl_absorpt_empirical_full_min 0.803

loop_
_space_group_symop_operation_xyz
'x, y, z'
'-x, y+1/2, -z+1/2'
'-x, -y, -z'
'x, -y-1/2, z-1/2'

loop_
_atom_site_label
_atom_site_type_symbol
_atom_site_fract_x
_atom_site_fract_y
_atom_site_fract_z
_atom_site_U_iso_or_equiv
_atom_site_adp_type
_atom_site_occupancy
_atom_site_site_symmetry_order
_atom_site_calc_flag
C1 C 0.53223(11) 0.42287(5) 0.0288(2) 0.0200(3) Uani 1 1 d
C2 C 0.51403(12) 0.44839(5) -0.1667(2) 0.0237(3) Uani 1 1 d
H2 H 0.4435(12) 0.4442(6) -0.273(3) 0.027(4) Uiso 1 1 d
C3 C 0.58480(12) 0.47883(5) -0.2265(2) 0.0231(3) Uani 1 1 d
H3 H 0.5689(12) 0.4959(6) -0.365(3) 0.030(4) Uiso 1 1 d
C4 C 0.67572(11) 0.48520(5) -0.0974(2) 0.0207(3) Uani 1 1 d
C5 C 0.69250(11) 0.45949(5) 0.0981(2) 0.0203(3) Uani 1 1 d
H5 H 0.7551(11) 0.4629(6) 0.198(2) 0.017(4) Uiso 1 1 d
C6 C 0.62302(11) 0.42825(5) 0.1639(2) 0.0191(3) Uani 1 1 d
C7 C 0.64560(11) 0.40245(5) 0.3694(2) 0.0197(3) Uani 1 1 d
H7 H 0.7092(12) 0.4105(6) 0.464(3) 0.027(4) Uiso 1 1 d
C8 C 0.60576(10) 0.34488(5) 0.6253(2) 0.0183(3) Uani 1 1 d
C9 C 0.69606(11) 0.34175(5) 0.7579(2) 0.0230(3) Uani 1 1 d
H9 H 0.7507(12) 0.3582(6) 0.713(3) 0.025(4) Uiso 1 1 d
C10 C 0.70751(12) 0.31546(6) 0.9508(2) 0.0244(3) Uani 1 1 d
H10 H 0.7728(12) 0.3134(6) 1.043(3) 0.024(4) Uiso 1 1 d
C11 C 0.62790(11) 0.29243(5) 1.0147(2) 0.0225(3) Uani 1 1 d
H11 H 0.6362(13) 0.2741(6) 1.152(3) 0.033(5) Uiso 1 1 d
C12 C 0.53782(11) 0.29515(5) 0.8847(2) 0.0201(3) Uani 1 1 d
H12 H 0.4816(12) 0.2784(6) 0.926(3) 0.025(4) Uiso 1 1 d
C13 C 0.52597(10) 0.32083(5) 0.6882(2) 0.0179(3) Uani 1 1 d
C14 C 0.35583(11) 0.32816(5) 0.6064(2) 0.0188(3) Uani 1 1 d
H14 H 0.3517(11) 0.3377(5) 0.756(2) 0.017(4) Uiso 1 1 d
C15 C 0.26453(11) 0.32254(5) 0.4571(2) 0.0184(3) Uani 1 1 d
C16 C 0.17688(11) 0.33697(5) 0.5200(2) 0.0191(3) Uani 1 1 d
H16 H 0.1813(12) 0.3501(6) 0.666(3) 0.026(4) Uiso 1 1 d
C17 C 0.08787(11) 0.33182(5) 0.3860(2) 0.0197(3) Uani 1 1 d
C18 C 0.08830(11) 0.30919(5) 0.1838(2) 0.0212(3) Uani 1 1 d
H18 H 0.0253(12) 0.3041(6) 0.085(3) 0.022(4) Uiso 1 1 d
C19 C 0.17307(11) 0.29481(5) 0.1158(2) 0.0210(3) Uani 1 1 d
H19 H 0.1726(11) 0.2804(6) -0.024(3) 0.023(4) Uiso 1 1 d
C20 C 0.26210(10) 0.30241(5) 0.2481(2) 0.0184(3) Uani 1 1 d
C21 C 0.75453(11) 0.51910(5) -0.1600(2) 0.0236(3) Uani 1 1 d
C22 C 0.72095(14) 0.54406(6) -0.3799(3) 0.0307(4) Uani 1 1 d
H22A H 0.7031(13) 0.5191(7) -0.505(3) 0.042(5) Uiso 1 1 d
H22B H 0.6599(15) 0.5667(7) -0.379(3) 0.045(5) Uiso 1 1 d
H22C H 0.7760(14) 0.5654(7) -0.417(3) 0.040(5) Uiso 1 1 d
C23 C 0.77852(14) 0.55982(6) 0.0107(3) 0.0311(4) Uani 1 1 d
H23A H 0.7174(16) 0.5805(8) 0.025(3) 0.053(6) Uiso 1 1 d
H23B H 0.8287(14) 0.5822(7) -0.036(3) 0.043(5) Uiso 1 1 d
H23C H 0.8073(15) 0.5442(8) 0.160(3) 0.051(6) Uiso 1 1 d
C24 C 0.84550(14) 0.48890(7) -0.1756(3) 0.0355(4) Uani 1 1 d
H24A H 0.8328(15) 0.4614(8) -0.296(4) 0.058(6) Uiso 1 1 d
H24B H 0.8725(14) 0.4733(8) -0.031(3) 0.049(6) Uiso 1 1 d
H24C H 0.8993(16) 0.5112(8) -0.212(3) 0.056(6) Uiso 1 1 d
C25 C -0.00869(11) 0.34909(5) 0.4454(2) 0.0228(3) Uani 1 1 d
C26 C -0.06177(13) 0.38236(7) 0.2647(3) 0.0306(4) Uani 1 1 d
H26A H -0.1261(14) 0.3932(7) 0.301(3) 0.037(5) Uiso 1 1 d
H26B H -0.0209(14) 0.4129(7) 0.247(3) 0.041(5) Uiso 1 1 d
H26C H -0.0766(14) 0.3646(7) 0.120(3) 0.045(5) Uiso 1 1 d
C27 C 0.00591(13) 0.37900(7) 0.6556(3) 0.0331(4) Uani 1 1 d
H27A H -0.0589(14) 0.3884(7) 0.690(3) 0.036(5) Uiso 1 1 d
H27B H 0.0424(14) 0.3596(7) 0.781(3) 0.039(5) Uiso 1 1 d
H27C H 0.0470(15) 0.4111(8) 0.640(3) 0.047(6) Uiso 1 1 d
C28 C -0.07216(13) 0.30409(6) 0.4720(3) 0.0338(4) Uani 1 1 d
H28A H -0.0393(13) 0.2835(7) 0.597(3) 0.036(5) Uiso 1 1 d
H28B H -0.1393(14) 0.3148(7) 0.501(3) 0.039(5) Uiso 1 1 d
H28C H -0.0850(14) 0.2828(8) 0.332(3) 0.048(6) Uiso 1 1 d
N1 N 0.58622(9) 0.37085(4) 0.42690(18) 0.0193(3) Uani 1 1 d
N2 N 0.43721(9) 0.32049(4) 0.54173(19) 0.0184(3) Uani 1 1 d
O1 O 0.46122(8) 0.39391(4) 0.08386(17) 0.0243(3) Uani 1 1 d
H1 H 0.4936(16) 0.3787(8) 0.223(4) 0.057(6) Uiso 1 1 d
O2 O 0.34400(8) 0.28969(4) 0.17286(16) 0.0234(2) Uani 1 1 d
H2A H 0.3972(16) 0.2984(8) 0.287(4) 0.053(6) Uiso 1 1 d

loop_
_atom_site_aniso_label
_atom_site_aniso_U_11
_atom_site_aniso_U_22
_atom_site_aniso_U_33
_atom_site_aniso_U_23
_atom_site_aniso_U_13
_atom_site_aniso_U_12
C1 0.0236(8) 0.0153(7) 0.0220(7) -0.0034(5) 0.0066(6) 0.0003(6)
C2 0.0267(8) 0.0217(7) 0.0219(7) -0.0009(6) 0.0015(6) 0.0009(6)
C3 0.0305(9) 0.0197(7) 0.0186(7) 0.0007(6) 0.0026(6) 0.0025(6)
C4 0.0271(8) 0.0160(7) 0.0202(7) -0.0008(5) 0.0073(6) 0.0022(6)
C5 0.0220(8) 0.0188(7) 0.0199(7) -0.0015(5) 0.0027(6) 0.0002(6)
C6 0.0241(8) 0.0157(7) 0.0179(7) -0.0021(5) 0.0053(6) 0.0020(6)
C7 0.0208(8) 0.0195(7) 0.0192(7) -0.0018(6) 0.0042(6) -0.0002(6)
C8 0.0220(8) 0.0163(7) 0.0173(7) -0.0010(5) 0.0051(6) 0.0007(6)
C9 0.0221(8) 0.0238(8) 0.0237(7) -0.0002(6) 0.0052(6) -0.0035(6)
C10 0.0230(8) 0.0263(8) 0.0222(7) 0.0003(6) -0.0011(6) 0.0000(6)
C11 0.0293(9) 0.0206(7) 0.0173(7) -0.0007(6) 0.0035(6) -0.0003(6)
C12 0.0242(8) 0.0181(7) 0.0191(7) -0.0006(5) 0.0068(6) -0.0009(6)
C13 0.0200(8) 0.0157(7) 0.0181(7) -0.0026(5) 0.0037(6) 0.0011(6)
C14 0.0218(8) 0.0156(7) 0.0192(7) 0.0006(5) 0.0040(6) -0.0009(6)
C15 0.0222(8) 0.0142(6) 0.0190(7) 0.0024(5) 0.0039(6) 0.0004(6)
C16 0.0234(8) 0.0166(7) 0.0178(7) 0.0018(5) 0.0050(6) 0.0008(6)
C17 0.0210(8) 0.0176(7) 0.0209(7) 0.0035(5) 0.0046(6) 0.0009(6)
C18 0.0208(8) 0.0198(7) 0.0218(7) 0.0019(6) 0.0004(6) -0.0014(6)
C19 0.0260(8) 0.0200(7) 0.0173(7) -0.0010(5) 0.0044(6) -0.0006(6)
C20 0.0201(8) 0.0158(6) 0.0205(7) 0.0014(5) 0.0067(6) -0.0001(6)
C21 0.0274(9) 0.0196(7) 0.0243(8) 0.0032(6) 0.0058(6) -0.0009(6)
C22 0.0418(11) 0.0254(8) 0.0254(8) 0.0052(7) 0.0073(7) -0.0044(8)
C23 0.0358(10) 0.0287(9) 0.0286(8) -0.0015(7) 0.0048(7) -0.0114(8)
C24 0.0310(10) 0.0324(9) 0.0461(11) 0.0120(8) 0.0148(8) 0.0026(8)
C25 0.0207(8) 0.0235(7) 0.0242(7) 0.0009(6) 0.0038(6) 0.0021(6)
C26 0.0243(9) 0.0324(9) 0.0341(9) 0.0054(7) 0.0018(7) 0.0069(7)
C27 0.0258(9) 0.0421(10) 0.0310(9) -0.0079(8) 0.0040(7) 0.0108(8)
C28 0.0288(10) 0.0295(9) 0.0470(11) 0.0036(8) 0.0176(8) 0.0018(7)
N1 0.0231(7) 0.0186(6) 0.0172(6) 0.0002(5) 0.0058(5) 0.0005(5)
N2 0.0191(7) 0.0163(6) 0.0202(6) 0.0011(4) 0.0039(5) -0.0013(5)
O1 0.0230(6) 0.0241(5) 0.0256(5) 0.0020(4) 0.0031(4) -0.0026(4)
O2 0.0208(6) 0.0279(6) 0.0226(5) -0.0035(4) 0.0065(4) 0.0013(4)

loop_
_atom_type_symbol
_atom_type_description
_atom_type_scat_dispersion_real
_atom_type_scat_dispersion_imag
_atom_type_scat_source
C C 0.0181 0.0091 'International Tables Vol C Tables 4.2.6.8 and 6.1.1.4'
H H 0.0000 0.0000 'International Tables Vol C Tables 4.2.6.8 and 6.1.1.4'
N N 0.0311 0.0180 'International Tables Vol C Tables 4.2.6.8 and 6.1.1.4'
O O 0.0492 0.0322 'International Tables Vol C Tables 4.2.6.8 and 6.1.1.4'

loop_
_exptl_crystal_face_index_h
_exptl_crystal_face_index_k
_exptl_crystal_face_index_l
_exptl_crystal_face_perp_dist
-1 0 0 0.0161
1 0 0 0.0151
0 0 -1 0.0521
0 0 1 0.0872
0 1 0 0.0538
0 -1 0 0.0518

loop_
_geom_angle_atom_site_label_1
_geom_angle_atom_site_label_2
_geom_angle_atom_site_label_3
_geom_angle
C2 C1 C6 119.22(13)
O1 C1 C2 118.64(13)
O1 C1 C6 122.14(13)
C3 C2 C1 120.07(14)
C2 C3 C4 122.54(14)
C3 C4 C21 123.24(13)
C5 C4 C3 116.58(13)
C5 C4 C21 120.18(13)
C4 C5 C6 122.58(14)
C1 C6 C7 121.36(13)
C5 C6 C1 119.01(13)
C5 C6 C7 119.62(13)
N1 C7 C6 121.04(14)
C9 C8 C13 119.19(13)
C9 C8 N1 125.13(13)
C13 C8 N1 115.67(12)
C10 C9 C8 120.65(14)
C9 C10 C11 120.02(15)
C12 C11 C10 120.00(13)
C11 C12 C13 120.35(14)
C8 C13 N2 118.24(12)
C12 C13 C8 119.76(13)
C12 C13 N2 121.84(13)
N2 C14 C15 120.41(13)
C16 C15 C14 120.14(12)
C16 C15 C20 118.82(13)
C20 C15 C14 121.04(13)
C17 C16 C15 122.61(13)
C16 C17 C18 116.65(13)
C16 C17 C25 124.04(13)
C18 C17 C25 119.31(13)
C19 C18 C17 122.31(14)
C18 C19 C20 120.21(13)
C19 C20 C15 119.23(13)
O2 C20 C15 122.10(13)
O2 C20 C19 118.66(12)
C22 C21 C4 111.69(13)
C22 C21 C23 107.68(13)
C23 C21 C4 109.61(12)
C24 C21 C4 109.56(12)
C24 C21 C22 108.11(13)
C24 C21 C23 110.15(15)
C17 C25 C26 109.67(12)
C17 C25 C28 109.36(12)
C27 C25 C17 112.09(13)
C27 C25 C26 107.35(13)
C27 C25 C28 108.95(14)
C28 C25 C26 109.37(14)
C7 N1 C8 122.70(13)
C14 N2 C13 121.39(12)

loop_
_geom_bond_atom_site_label_1
_geom_bond_atom_site_label_2
_geom_bond_distance
C1 C2 1.391(2)
C1 C6 1.407(2)
C1 O1 1.3547(17)
C2 C3 1.387(2)
C3 C4 1.396(2)
C4 C5 1.393(2)
C4 C21 1.535(2)
C5 C6 1.402(2)
C6 C7 1.4510(19)
C7 N1 1.2858(19)
C8 C9 1.390(2)
C8 C13 1.4040(19)
C8 N1 1.4130(17)
C9 C10 1.388(2)
C10 C11 1.392(2)
C11 C12 1.380(2)
C12 C13 1.3980(19)
C13 N2 1.4114(18)
C14 C15 1.456(2)
C14 N2 1.2865(19)
C15 C16 1.403(2)
C15 C20 1.4117(19)
C16 C17 1.384(2)
C17 C18 1.407(2)
C17 C25 1.532(2)
C18 C19 1.380(2)
C19 C20 1.388(2)
C20 O2 1.3535(17)
C21 C22 1.533(2)
C21 C23 1.534(2)
C21 C24 1.529(2)
C25 C26 1.536(2)
C25 C27 1.529(2)
C25 C28 1.535(2)

loop_
_geom_hbond_atom_site_label_D
_geom_hbond_atom_site_label_H
_geom_hbond_atom_site_label_A
_geom_hbond_distance_DH
_geom_hbond_distance_HA
_geom_hbond_distance_DA
_geom_hbond_angle_DHA
_geom_hbond_publ_flag
O1 H1 N1 1.00(2) 1.67(2) 2.6032(16) 153.6(19) yes
O2 H2A N2 0.97(2) 1.71(2) 2.5884(16) 149.7(19) yes

loop_
_exptl_oxdiff_crystal_face_indexfrac_h
_exptl_oxdiff_crystal_face_indexfrac_k
_exptl_oxdiff_crystal_face_indexfrac_l
_exptl_oxdiff_crystal_face_x
_exptl_oxdiff_crystal_face_y
_exptl_oxdiff_crystal_face_z
-1.0026 -0.0031 -0.0006 0.0140 0.1111 0.0080
1.0026 0.0031 0.0006 -0.0140 -0.1111 -0.0080
-0.0005 -0.0130 -1.0021 -0.1938 0.0568 0.1480
0.0005 0.0130 1.0021 0.1938 -0.0568 -0.1480
-0.0007 1.0008 -0.0000 -0.0327 0.0074 -0.0459
0.0007 -1.0008 0.0000 0.0327 -0.0074 0.0459
